data_2002845
loop_
_publ_author_name
'Mueller-Buschbaum, Hk'
'Wulff, L'

_publ_section_title
;
Planare Cu O4-Polygone und eine einseitig offene Te(4+) O3 Koordination
in Sr Cu Te2 O6.
;
_journal_name_full
;
Zeitschrift fuer Naturforschung, Teil B. Anorganische Chemie,
Organische Chemie (42,1987-)
;
_journal_page_first 1341
_journal_page_last 1344
_journal_volume 52
_journal_year 1997
_chemical_formula_analytical 'Cu0.6 Sr1 Te1.8 O5.4'
_chemical_formula_structural 'Cu Sr Te2 O6'
_chemical_formula_sum 'Cu O6 Sr Te2'
_chemical_name_systematic 'Copper strontium ditellurium oxide'
_space_group_IT_number 213
_symmetry_cell_setting cubic
_symmetry_Int_Tables_number 213
_symmetry_space_group_name_Hall 'P 4bd 2ab 3'
_symmetry_space_group_name_H-M 'P 41 3 2'
_cell_angle_alpha 90
_cell_angle_beta 90
_cell_angle_gamma 90
_cell_formula_units_Z 12
_cell_length_a 12.4727(5)
_cell_length_b 12.4727(5)
_cell_length_c 12.4727(5)
_cell_volume 1940.4
_refine_ls_R_factor_all 0.0373
_cod_database_code 2002845

loop_
_symmetry_equiv_pos_as_xyz
x,y,z
1/2+x,1/2-y,-z
-x,1/2+y,1/2-z
1/2-x,-y,1/2+z
y,z,x
1/2-y,-z,1/2+x
1/2+y,1/2-z,-x
-y,1/2+z,1/2-x
z,x,y
-z,1/2+x,1/2-y
1/2-z,-x,1/2+y
1/2+z,1/2-x,-y
3/4-x,3/4-z,3/4-y
1/4-x,3/4+z,1/4+y
3/4+x,1/4+z,1/4-y
1/4+x,1/4-z,3/4+y
3/4-y,3/4-x,3/4-z
1/4+y,1/4-x,3/4+z
1/4-y,3/4+x,1/4+z
3/4+y,1/4+x,1/4-z
3/4-z,3/4-y,3/4-x
3/4+z,1/4+y,1/4-x
1/4+z,1/4-y,3/4+x
1/4-z,3/4+y,1/4+x

loop_
_atom_site_aniso_label
_atom_site_aniso_U_11
_atom_site_aniso_U_12
_atom_site_aniso_U_13
_atom_site_aniso_U_22
_atom_site_aniso_U_23
_atom_site_aniso_U_33
Te1 0.01193(7) -0.00047(6) 0.00032(6) 0.01394(8) 0.00169(6) 0.01316(8)
Sr1 0.01453(8) -0.00070(9) -0.00070(9) 0.01453(8) -0.00070(9) 0.01453(8)
Sr2 0.01612(12) 0.00335(12) 0.00335(12) 0.01612(12) -0.00335(12) 0.01612(12)
Cu1 0.01340(13) 0.00011(11) -0.0029(2) 0.0105(2) 0.00011(11) 0.01340(13)
O1 0.0137(9) 0.0020(7) -0.0061(8) 0.0132(10) -0.0025(8) 0.0240(11)
O2 0.0105(9) 0.0003(7) -0.0015(7) 0.0240(11) 0.0008(7) 0.0130(9)
O3 0.0239(12) 0.0176(9) 0.0005(9) 0.046(2) -0.0011(10) 0.0167(11)

loop_
_atom_site_label
_atom_site_type_symbol
_atom_site_symmetry_multiplicity
_atom_site_Wyckoff_symbol
_atom_site_fract_x
_atom_site_fract_y
_atom_site_fract_z
_atom_site_occupancy
_atom_site_attached_hydrogens
_atom_site_calc_flag
Te1 Te4+ 24 e 0.338320(14) 0.918800(15) 0.05949(2) 1. 0 d
Sr1 Sr2+ 8 c 0.05462(2) 0.05462(2) 0.05462(2) 1. 0 d
Sr2 Sr2+ 4 b 0.375 0.625 0.125 1. 0 d
Cu1 Cu2+ 12 d 0.47587(3) 0.875 0.27413(3) 1. 0 d
O1 O2- 24 e 0.5787(2) 0.9297(2) 0.3773(2) 1. 0 d
O2 O2- 24 e 0.2666(2) 0.8118(2) 0.9782(2) 1. 0 d
O3 O2- 24 e 0.2217(2) 0.9755(2) 0.1305(2) 1. 0 d

loop_
_atom_type_symbol
_atom_type_oxidation_number
Te4+ 4.000
Sr2+ 2.000
Cu2+ 2.000
O2- -2.000
